data_7160875
loop_
_publ_author_name
'Yang, Bowei'
'An, Xinkun'
'Zhang, Tingting'
'He, Xie'
'Li, Yiyi'
'Wang, Mingan'

_publ_section_title
;
 One-Pot Synthesis of 6H-Benzo[c]chromene and
 6,7dihydrodibenzo[b,d]oxepine Scaffolds through Sequence Reaction of
 Oxidative Dearomatization and Dienone-Phenol Rearrangement
;
_journal_name_full 'Organic &amp; Biomolecular Chemistry'
_journal_paper_doi 10.1039/D5OB01670C
_journal_year 2025
_chemical_formula_moiety 'C14 H11 Cl O3'
_chemical_formula_sum 'C14 H11 Cl O3'
_chemical_formula_weight 262.68
_space_group_crystal_system tetragonal
_space_group_IT_number 88
_space_group_name_Hall '-I 4ad'
_space_group_name_H-M_alt 'I 41/a :2'
_atom_sites_solution_hydrogens geom
_atom_sites_solution_primary direct
_atom_sites_solution_secondary difmap
_audit_creation_date 2025-09-12
_audit_creation_method
;
  Olex2 1.1
  (compiled 2011.02.15 svn.r1672, GUI svn.r3494)
;
_audit_update_record
;
2025-10-15 deposited with the CCDC.	2025-11-24 downloaded from the CCDC.
;
_cell_angle_alpha 90.00
_cell_angle_beta 90.00
_cell_angle_gamma 90.00
_cell_formula_units_Z 16
_cell_length_a 34.3840(8)
_cell_length_b 34.3840(8)
_cell_length_c 3.8114(4)
_cell_measurement_reflns_used 2548
_cell_measurement_temperature 117.60(14)
_cell_measurement_theta_max 66.1990
_cell_measurement_theta_min 5.4400
_cell_volume 4506.1(5)
_computing_cell_refinement
;
CrysAlisPro, Agilent Technologies,
Version 1.171.37.35 (release 13-08-2014 CrysAlis171 .NET)
(compiled Aug 13 2014,18:06:01)
;
_computing_data_collection
;
CrysAlisPro, Agilent Technologies,
Version 1.171.37.35 (release 13-08-2014 CrysAlis171 .NET)
(compiled Aug 13 2014,18:06:01)
;
_computing_data_reduction
;
CrysAlisPro, Agilent Technologies,
Version 1.171.37.35 (release 13-08-2014 CrysAlis171 .NET)
(compiled Aug 13 2014,18:06:01)
;
_computing_molecular_graphics
;
O. V. Dolomanov, L. J. Bourhis, R. J. Gildea, J. A. K. Howard and H. Puschmann,
OLEX2: a complete structure solution, refinement and analysis program.
J. Appl. Cryst. (2009). 42, 339-341.
;
_computing_publication_material
;
O. V. Dolomanov, L. J. Bourhis, R. J. Gildea, J. A. K. Howard and H. Puschmann,
OLEX2: a complete structure solution, refinement and analysis program.
J. Appl. Cryst. (2009). 42, 339-341.
;
_computing_structure_refinement 'SHELXL-97 (Sheldrick, 1997)'
_computing_structure_solution 'A short history of SHELX (Sheldrick, 2007)/Bruker'
_diffrn_ambient_environment N~2~
_diffrn_ambient_temperature 117.60(14)
_diffrn_detector 'CCD plate'
_diffrn_detector_area_resol_mean 16.0971
_diffrn_detector_type Eos
_diffrn_measured_fraction_theta_full 0.9923
_diffrn_measured_fraction_theta_max 0.9762
_diffrn_measurement_details
;
#__ type_ start__ end____ width___ exp.time_
  1 omega   21.00   52.00   1.0000    1.0000
omega____ theta____ kappa____ phi______ frames
    -       36.7919  -57.0000    0.0000 31

#__ type_ start__ end____ width___ exp.time_
  2 omega    4.00   75.00   1.0000    1.0000
omega____ theta____ kappa____ phi______ frames
    -       36.7919  -99.0000   90.0000 71

#__ type_ start__ end____ width___ exp.time_
  3 omega   30.00   75.00   1.0000    4.0000
omega____ theta____ kappa____ phi______ frames
    -       98.5477  -30.0000   30.0000 45

#__ type_ start__ end____ width___ exp.time_
  4 omega   46.00   87.00   1.0000    4.0000
omega____ theta____ kappa____ phi______ frames
    -       98.5477  -30.0000  -30.0000 41

#__ type_ start__ end____ width___ exp.time_
  5 omega   30.00   76.00   1.0000    4.0000
omega____ theta____ kappa____ phi______ frames
    -       98.5477  -30.0000  -60.0000 46

#__ type_ start__ end____ width___ exp.time_
  6 omega   49.00   76.00   1.0000    4.0000
omega____ theta____ kappa____ phi______ frames
    -       98.5477  -30.0000 -150.0000 27

#__ type_ start__ end____ width___ exp.time_
  7 omega  -30.00    3.00   1.0000    1.0000
omega____ theta____ kappa____ phi______ frames
    -       36.7919  -57.0000    0.0000 33

#__ type_ start__ end____ width___ exp.time_
  8 omega  -20.00   19.00   1.0000    1.0000
omega____ theta____ kappa____ phi______ frames
    -       36.7919  -77.0000  150.0000 39

#__ type_ start__ end____ width___ exp.time_
  9 omega  143.00  168.00   1.0000    4.0000
omega____ theta____ kappa____ phi______ frames
    -       98.5477  125.0000   30.0000 25

#__ type_ start__ end____ width___ exp.time_
 10 omega  101.00  137.00   1.0000    4.0000
omega____ theta____ kappa____ phi______ frames
    -       98.5477  125.0000    0.0000 36

#__ type_ start__ end____ width___ exp.time_
 11 omega   95.00  125.00   1.0000    4.0000
omega____ theta____ kappa____ phi______ frames
    -       98.5477  125.0000   30.0000 30

#__ type_ start__ end____ width___ exp.time_
 12 omega   74.00  100.00   1.0000    1.0000
omega____ theta____ kappa____ phi______ frames
    -       36.7919  178.0000  -30.0000 26

#__ type_ start__ end____ width___ exp.time_
 13 omega   -4.00   71.00   1.0000    1.0000
omega____ theta____ kappa____ phi______ frames
    -       35.8017  -99.0000  -60.0000 75

#__ type_ start__ end____ width___ exp.time_
 14 omega    1.00   27.00   1.0000    1.0000
omega____ theta____ kappa____ phi______ frames
    -       35.8017  -99.0000 -150.0000 26

#__ type_ start__ end____ width___ exp.time_
 15 omega   23.00   49.00   1.0000    1.0000
omega____ theta____ kappa____ phi______ frames
    -       35.8017  -37.0000  150.0000 26
;
_diffrn_measurement_device 'four-circle diffractometer'
_diffrn_measurement_device_type 'Xcalibur, Eos, Gemini'
_diffrn_measurement_method '\w scans'
_diffrn_orient_matrix_UB_11 -0.0159566000
_diffrn_orient_matrix_UB_12 0.0418274000
_diffrn_orient_matrix_UB_13 -0.0148115000
_diffrn_orient_matrix_UB_21 0.0383485000
_diffrn_orient_matrix_UB_22 0.0153234000
_diffrn_orient_matrix_UB_23 0.1571059000
_diffrn_orient_matrix_UB_31 0.0168065000
_diffrn_orient_matrix_UB_32 0.0048169000
_diffrn_orient_matrix_UB_33 -0.3723366000
_diffrn_radiation_monochromator graphite
_diffrn_radiation_probe x-ray
_diffrn_radiation_type 'Cu K\a'
_diffrn_radiation_wavelength 1.54184
_diffrn_reflns_av_R_equivalents 0.0382
_diffrn_reflns_av_unetI/netI 0.0407
_diffrn_reflns_limit_h_max 40
_diffrn_reflns_limit_h_min -37
_diffrn_reflns_limit_k_max 40
_diffrn_reflns_limit_k_min -38
_diffrn_reflns_limit_l_max 1
_diffrn_reflns_limit_l_min -4
_diffrn_reflns_number 5201
_diffrn_reflns_theta_full 66.24
_diffrn_reflns_theta_max 66.24
_diffrn_reflns_theta_min 5.15
_diffrn_source 'Enhance (Cu) X-ray Source'
_exptl_absorpt_coefficient_mu 2.989
_exptl_absorpt_correction_T_max 1.00000
_exptl_absorpt_correction_T_min 0.89009
_exptl_absorpt_correction_type multi-scan
_exptl_absorpt_process_details
;
CrysAlisPro, Agilent Technologies,
Version 1.171.37.35 (release 13-08-2014 CrysAlis171 .NET)
(compiled Aug 13 2014,18:06:01)
Empirical absorption correction using spherical harmonics,
 implemented in SCALE3 ABSPACK scaling algorithm.
;
_exptl_crystal_colour colorless
_exptl_crystal_density_diffrn 1.549
_exptl_crystal_density_method 'not measured'
_exptl_crystal_F_000 2176
_exptl_crystal_size_max 0.27
_exptl_crystal_size_mid 0.24
_exptl_crystal_size_min 0.23
_refine_diff_density_max 0.214
_refine_diff_density_min -0.266
_refine_diff_density_rms 0.051
_refine_ls_extinction_method none
_refine_ls_goodness_of_fit_ref 1.039
_refine_ls_hydrogen_treatment mixed
_refine_ls_matrix_type full
_refine_ls_number_parameters 165
_refine_ls_number_reflns 1940
_refine_ls_number_restraints 0
_refine_ls_restrained_S_all 1.039
_refine_ls_R_factor_all 0.0398
_refine_ls_R_factor_gt 0.0345
_refine_ls_shift/su_max 0.003
_refine_ls_shift/su_mean 0.000
_refine_ls_structure_factor_coef Fsqd
_refine_ls_weighting_details 'calc w=1/[\s^2^(Fo^2^)+(0.0397P)^2^+3.5499P] where P=(Fo^2^+2Fc^2^)/3'
_refine_ls_weighting_scheme calc
_refine_ls_wR_factor_gt 0.0835
_refine_ls_wR_factor_ref 0.0886
_reflns_number_gt 1726
_reflns_number_total 1940
_reflns_threshold_expression >2sigma(I)
_cod_data_source_file d5ob01670c2.cif
_cod_data_source_block exp_10123
_cod_original_cell_volume 4506.0(5)
_cod_original_sg_symbol_H-M 'I 41/a'
_cod_database_code 7160875
_reflns_odcompleteness_completeness 99.23
_reflns_odcompleteness_iscentric 1
_reflns_odcompleteness_theta 61.93

loop_
_space_group_symop_id
_space_group_symop_operation_xyz
1 'x, y, z'
2 '-y+3/4, x+1/4, z+1/4'
3 '-x, -y+1/2, z'
4 'y+1/4, -x+1/4, z+1/4'
5 'x+1/2, y+1/2, z+1/2'
6 '-y+5/4, x+3/4, z+3/4'
7 '-x+1/2, -y+1, z+1/2'
8 'y+3/4, -x+3/4, z+3/4'
9 '-x, -y, -z'
10 'y-3/4, -x-1/4, -z-1/4'
11 'x, y-1/2, -z'
12 '-y-1/4, x-1/4, -z-1/4'
13 '-x+1/2, -y+1/2, -z+1/2'
14 'y-1/4, -x+1/4, -z+1/4'
15 'x+1/2, y, -z+1/2'
16 '-y+1/4, x+1/4, -z+1/4'

loop_
_atom_site_label
_atom_site_type_symbol
_atom_site_fract_x
_atom_site_fract_y
_atom_site_fract_z
_atom_site_U_iso_or_equiv
_atom_site_adp_type
_atom_site_occupancy
_atom_site_symmetry_multiplicity
_atom_site_calc_flag
_atom_site_refinement_flags
_atom_site_disorder_assembly
_atom_site_disorder_group
Cl1 Cl 0.930095(13) 1.075779(12) 0.15696(13) 0.02048(16) Uani 1 1 d . . .
O1 O 0.80336(4) 1.00989(4) -0.1682(4) 0.0203(3) Uani 1 1 d . . .
H1 H 0.7938 0.9882 -0.2203 0.030 Uiso 1 1 calc R . .
O2 O 0.96468(4) 0.82570(4) 0.6119(4) 0.0208(3) Uani 1 1 d . . .
O3 O 0.95511(3) 0.99691(4) 0.3017(3) 0.0153(3) Uani 1 1 d . . .
C4 C 0.97147(5) 0.89306(5) 0.4163(5) 0.0143(4) Uani 1 1 d . . .
H4 H 0.9988 0.8930 0.4527 0.017 Uiso 1 1 calc R . .
C5 C 0.95296(5) 0.92645(5) 0.2942(5) 0.0128(4) Uani 1 1 d . . .
C6 C 0.91775(5) 0.99834(5) 0.1752(5) 0.0133(4) Uani 1 1 d . . .
C7 C 0.84125(5) 1.00487(6) -0.0551(5) 0.0159(4) Uani 1 1 d . . .
C8 C 0.89162(5) 0.89325(5) 0.3052(5) 0.0153(4) Uani 1 1 d . . .
H8 H 0.8643 0.8930 0.2654 0.018 Uiso 1 1 calc R . .
C9 C 0.90971(5) 0.85991(5) 0.4239(5) 0.0170(4) Uani 1 1 d . . .
H9 H 0.8949 0.8370 0.4644 0.020 Uiso 1 1 calc R . .
C10 C 0.89508(5) 0.96466(5) 0.1368(5) 0.0134(4) Uani 1 1 d . . .
C11 C 0.94978(6) 0.85982(5) 0.4846(5) 0.0158(4) Uani 1 1 d . . .
C12 C 1.00471(6) 0.82537(6) 0.7115(6) 0.0225(5) Uani 1 1 d . . .
H12A H 1.0210 0.8279 0.5017 0.034 Uiso 1 1 calc R . .
H12B H 1.0107 0.8008 0.8308 0.034 Uiso 1 1 calc R . .
H12C H 1.0099 0.8472 0.8703 0.034 Uiso 1 1 calc R . .
C13 C 0.85658(5) 0.96859(5) 0.0220(5) 0.0151(4) Uani 1 1 d . . .
H13 H 0.8408 0.9461 -0.0034 0.018 Uiso 1 1 calc R . .
C14 C 0.91267(5) 0.92730(5) 0.2426(5) 0.0129(4) Uani 1 1 d . . .
C15 C 0.90170(5) 1.03425(5) 0.0992(5) 0.0144(4) Uani 1 1 d . . .
C16 C 0.86373(5) 1.03818(5) -0.0183(5) 0.0160(4) Uani 1 1 d . . .
H16 H 0.8533 1.0631 -0.0724 0.019 Uiso 1 1 calc R . .
C17 C 0.97578(5) 0.96206(5) 0.2005(5) 0.0141(4) Uani 1 1 d . . .
H17A H 1.0013 0.9613 0.3208 0.017 Uiso 1 1 calc R . .
H17B H 0.9806 0.9625 -0.0556 0.017 Uiso 1 1 calc R . .

loop_
_atom_site_aniso_label
_atom_site_aniso_U_11
_atom_site_aniso_U_22
_atom_site_aniso_U_33
_atom_site_aniso_U_23
_atom_site_aniso_U_13
_atom_site_aniso_U_12
Cl1 0.0183(2) 0.0109(2) 0.0322(3) -0.00118(19) -0.0021(2) -0.00189(17)
O1 0.0140(7) 0.0154(6) 0.0315(8) -0.0044(6) -0.0055(6) 0.0017(5)
O2 0.0153(6) 0.0143(6) 0.0327(8) 0.0069(6) -0.0041(6) 0.0007(5)
O3 0.0118(6) 0.0119(6) 0.0221(7) -0.0015(5) -0.0027(5) -0.0007(5)
C4 0.0111(8) 0.0159(9) 0.0159(9) -0.0024(8) -0.0009(7) 0.0002(7)
C5 0.0144(9) 0.0130(9) 0.0111(9) -0.0026(7) 0.0006(7) -0.0016(7)
C6 0.0120(8) 0.0161(9) 0.0117(9) -0.0008(7) 0.0009(7) -0.0003(7)
C7 0.0130(9) 0.0186(9) 0.0161(9) -0.0031(8) -0.0009(8) 0.0032(8)
C8 0.0102(8) 0.0146(9) 0.0212(10) -0.0012(8) 0.0001(8) -0.0010(7)
C9 0.0156(9) 0.0136(9) 0.0219(10) 0.0018(8) 0.0013(8) -0.0033(7)
C10 0.0152(9) 0.0140(9) 0.0112(9) -0.0019(7) 0.0018(7) 0.0004(7)
C11 0.0181(9) 0.0125(9) 0.0168(9) 0.0013(8) 0.0018(8) 0.0021(7)
C12 0.0191(10) 0.0191(10) 0.0292(11) 0.0026(9) -0.0040(9) 0.0028(8)
C13 0.0145(9) 0.0138(9) 0.0168(9) -0.0028(8) 0.0005(8) -0.0017(7)
C14 0.0138(9) 0.0133(8) 0.0117(9) -0.0015(7) 0.0001(7) -0.0004(7)
C15 0.0164(9) 0.0113(8) 0.0156(9) -0.0027(7) 0.0019(8) -0.0021(7)
C16 0.0187(9) 0.0127(9) 0.0165(9) -0.0015(8) 0.0020(8) 0.0037(7)
C17 0.0119(8) 0.0131(9) 0.0172(9) -0.0009(7) -0.0005(7) 0.0008(7)

loop_
_atom_type_symbol
_atom_type_description
_atom_type_scat_dispersion_real
_atom_type_scat_dispersion_imag
_atom_type_scat_source
C C 0.0181 0.0091 'International Tables Vol C Tables 4.2.6.8 and 6.1.1.4'
H H 0.0000 0.0000 'International Tables Vol C Tables 4.2.6.8 and 6.1.1.4'
Cl Cl 0.3639 0.7018 'International Tables Vol C Tables 4.2.6.8 and 6.1.1.4'
O O 0.0492 0.0322 'International Tables Vol C Tables 4.2.6.8 and 6.1.1.4'

loop_
_geom_angle_atom_site_label_1
_geom_angle_atom_site_label_2
_geom_angle_atom_site_label_3
_geom_angle
_geom_angle_site_symmetry_1
_geom_angle_site_symmetry_3
_geom_angle_publ_flag
C7 O1 H1 109.5 . . ?
C11 O2 C12 117.52(15) . . ?
C6 O3 C17 113.34(14) . . ?
C5 C4 H4 120.2 . . ?
C11 C4 H4 120.2 . . ?
C11 C4 C5 119.69(17) . . ?
C4 C5 C14 121.10(17) . . ?
C4 C5 C17 120.93(16) . . ?
C14 C5 C17 117.93(16) . . ?
O3 C6 C10 121.79(16) . . ?
O3 C6 C15 118.60(16) . . ?
C15 C6 C10 119.54(17) . . ?
O1 C7 C13 122.45(17) . . ?
O1 C7 C16 116.93(17) . . ?
C13 C7 C16 120.63(17) . . ?
C9 C8 H8 119.4 . . ?
C9 C8 C14 121.23(17) . . ?
C14 C8 H8 119.4 . . ?
C8 C9 H9 120.0 . . ?
C8 C9 C11 120.03(17) . . ?
C11 C9 H9 120.0 . . ?
C6 C10 C14 117.50(16) . . ?
C13 C10 C6 118.55(17) . . ?
C13 C10 C14 123.83(17) . . ?
O2 C11 C4 124.77(17) . . ?
O2 C11 C9 115.45(17) . . ?
C4 C11 C9 119.77(17) . . ?
O2 C12 H12A 109.5 . . ?
O2 C12 H12B 109.5 . . ?
O2 C12 H12C 109.5 . . ?
H12A C12 H12B 109.5 . . ?
H12A C12 H12C 109.5 . . ?
H12B C12 H12C 109.5 . . ?
C7 C13 C10 120.83(17) . . ?
C7 C13 H13 119.6 . . ?
C10 C13 H13 119.6 . . ?
C5 C14 C10 117.54(16) . . ?
C8 C14 C5 118.13(17) . . ?
C8 C14 C10 124.30(17) . . ?
C6 C15 Cl1 118.77(14) . . ?
C6 C15 C16 122.02(17) . . ?
C16 C15 Cl1 119.21(14) . . ?
C7 C16 H16 120.8 . . ?
C15 C16 C7 118.43(17) . . ?
C15 C16 H16 120.8 . . ?
O3 C17 C5 110.88(14) . . ?
O3 C17 H17A 109.5 . . ?
O3 C17 H17B 109.5 . . ?
C5 C17 H17A 109.5 . . ?
C5 C17 H17B 109.5 . . ?
H17A C17 H17B 108.1 . . ?

loop_
_geom_bond_atom_site_label_1
_geom_bond_atom_site_label_2
_geom_bond_distance
_geom_bond_site_symmetry_2
_geom_bond_publ_flag
Cl1 C15 1.7436(18) . ?
O1 H1 0.8400 . ?
O1 C7 1.383(2) . ?
O2 C11 1.369(2) . ?
O2 C12 1.428(2) . ?
O3 C6 1.373(2) . ?
O3 C17 1.446(2) . ?
C4 H4 0.9500 . ?
C4 C5 1.393(3) . ?
C4 C11 1.389(3) . ?
C5 C14 1.399(3) . ?
C5 C17 1.498(2) . ?
C6 C10 1.404(3) . ?
C6 C15 1.383(3) . ?
C7 C13 1.386(3) . ?
C7 C16 1.389(3) . ?
C8 H8 0.9500 . ?
C8 C9 1.380(3) . ?
C8 C14 1.397(3) . ?
C9 H9 0.9500 . ?
C9 C11 1.397(3) . ?
C10 C13 1.401(3) . ?
C10 C14 1.476(3) . ?
C12 H12A 0.9800 . ?
C12 H12B 0.9800 . ?
C12 H12C 0.9800 . ?
C13 H13 0.9500 . ?
C15 C16 1.387(3) . ?
C16 H16 0.9500 . ?
C17 H17A 0.9900 . ?
C17 H17B 0.9900 . ?

loop_
_geom_torsion_atom_site_label_1
_geom_torsion_atom_site_label_2
_geom_torsion_atom_site_label_3
_geom_torsion_atom_site_label_4
_geom_torsion
_geom_torsion_site_symmetry_1
_geom_torsion_site_symmetry_2
_geom_torsion_site_symmetry_3
_geom_torsion_site_symmetry_4
_geom_torsion_publ_flag
Cl1 C15 C16 C7 -178.55(14) . . . . ?
O1 C7 C13 C10 -179.83(17) . . . . ?
O1 C7 C16 C15 179.13(17) . . . . ?
O3 C6 C10 C13 176.99(16) . . . . ?
O3 C6 C10 C14 0.9(3) . . . . ?
O3 C6 C15 Cl1 1.6(2) . . . . ?
O3 C6 C15 C16 -177.83(17) . . . . ?
C4 C5 C14 C8 -2.2(3) . . . . ?
C4 C5 C14 C10 175.75(16) . . . . ?
C4 C5 C17 O3 -142.48(17) . . . . ?
C5 C4 C11 O2 -178.56(17) . . . . ?
C5 C4 C11 C9 1.2(3) . . . . ?
C6 O3 C17 C5 -52.8(2) . . . . ?
C6 C10 C13 C7 0.6(3) . . . . ?
C6 C10 C14 C5 -14.7(3) . . . . ?
C6 C10 C14 C8 163.12(18) . . . . ?
C6 C15 C16 C7 0.9(3) . . . . ?
C8 C9 C11 O2 178.11(17) . . . . ?
C8 C9 C11 C4 -1.7(3) . . . . ?
C9 C8 C14 C5 1.8(3) . . . . ?
C9 C8 C14 C10 -176.07(17) . . . . ?
C10 C6 C15 Cl1 178.76(14) . . . . ?
C10 C6 C15 C16 -0.7(3) . . . . ?
C11 C4 C5 C14 0.8(3) . . . . ?
C11 C4 C5 C17 -176.80(17) . . . . ?
C12 O2 C11 C4 6.0(3) . . . . ?
C12 O2 C11 C9 -173.81(17) . . . . ?
C13 C7 C16 C15 -0.4(3) . . . . ?
C13 C10 C14 C5 169.37(17) . . . . ?
C13 C10 C14 C8 -12.8(3) . . . . ?
C14 C5 C17 O3 39.9(2) . . . . ?
C14 C8 C9 C11 0.2(3) . . . . ?
C14 C10 C13 C7 176.42(17) . . . . ?
C15 C6 C10 C13 0.0(3) . . . . ?
C15 C6 C10 C14 -176.18(16) . . . . ?
C16 C7 C13 C10 -0.3(3) . . . . ?
C17 O3 C6 C10 34.0(2) . . . . ?
C17 O3 C6 C15 -148.96(16) . . . . ?
C17 C5 C14 C8 175.41(17) . . . . ?
C17 C5 C14 C10 -6.6(2) . . . . ?
